data_7214237
loop_
_publ_author_name
'Sakai, Ken-ichi'
'Kawamura, Hiroshi'
'Kobayashi, Noriyuki'
'Ishikawa, Takaaki'
'Ikeda, Chiori'
'Kikuchi, Takemitsu'
'Akutagawa, Tomoyuki'

_publ_section_title
;
 Highly efficient solid-state red fluorophores using ESIPT: crystal
 packing and fluorescence properties of alkoxy-substituted
 dibenzothiazolylphenols
;
_journal_issue 15
_journal_name_full CrystEngComm
_journal_page_first 3180
_journal_paper_doi 10.1039/c3ce42109k
_journal_volume 16
_journal_year 2014
_chemical_formula_moiety 'C21 H14 N2 O2 S2'
_chemical_formula_sum 'C21 H14 N2 O2 S2'
_chemical_formula_weight 390.47
_space_group_IT_number 15
_symmetry_cell_setting monoclinic
_symmetry_Int_Tables_number 15
_symmetry_space_group_name_Hall '-C 2yc'
_symmetry_space_group_name_H-M 'C 1 2/c 1'
_atom_sites_solution_hydrogens geom
_atom_sites_solution_primary direct
_atom_sites_solution_secondary difmap
_cell_angle_alpha 90.0000
_cell_angle_beta 130.2768(13)
_cell_angle_gamma 90.0000
_cell_formula_units_Z 8
_cell_length_a 37.1672(11)
_cell_length_b 3.83724(10)
_cell_length_c 30.9227(8)
_cell_measurement_reflns_used 6314
_cell_measurement_temperature 100
_cell_measurement_theta_max 68.21
_cell_measurement_theta_min 3.12
_cell_volume 3364.66(17)
_computing_cell_refinement 'RAPID AUTO'
_computing_data_collection 'RAPID AUTO (Rigaku, ????)'
_computing_data_reduction 'RAPID AUTO'
_computing_molecular_graphics 'CrystalStructure 4.0'
_computing_publication_material 'CrystalStructure 4.0 (Rigaku, 2010)'
_computing_structure_refinement 'SHELXL97 (Sheldrick, 2008)'
_computing_structure_solution 'SHELXS97 (Sheldrick, 2008)'
_diffrn_ambient_temperature 100
_diffrn_detector_area_resol_mean 10.000
_diffrn_measured_fraction_theta_full 0.989
_diffrn_measured_fraction_theta_max 0.989
_diffrn_measurement_device_type 'Rigaku R-AXIS RAPID'
_diffrn_measurement_method \w
_diffrn_radiation_type 'Cu K\a'
_diffrn_radiation_wavelength 1.54187
_diffrn_reflns_av_R_equivalents 0.1861
_diffrn_reflns_limit_h_max 44
_diffrn_reflns_limit_h_min -43
_diffrn_reflns_limit_k_max 4
_diffrn_reflns_limit_k_min -4
_diffrn_reflns_limit_l_max 36
_diffrn_reflns_limit_l_min -36
_diffrn_reflns_number 16643
_diffrn_reflns_theta_full 68.25
_diffrn_reflns_theta_max 68.25
_diffrn_standards_number 0
_exptl_absorpt_coefficient_mu 3.041
_exptl_absorpt_correction_T_max 0.859
_exptl_absorpt_correction_T_min 0.377
_exptl_absorpt_correction_type multi-scan
_exptl_absorpt_process_details 'ABSCOR (Rigaku, 1995)'
_exptl_crystal_colour yellow
_exptl_crystal_density_diffrn 1.542
_exptl_crystal_density_method 'not measured'
_exptl_crystal_description needle
_exptl_crystal_F_000 1616.00
_exptl_crystal_size_max 0.100
_exptl_crystal_size_mid 0.050
_exptl_crystal_size_min 0.050
_refine_diff_density_max 0.670
_refine_diff_density_min -0.490
_refine_ls_extinction_method none
_refine_ls_goodness_of_fit_ref 1.039
_refine_ls_hydrogen_treatment mixed
_refine_ls_number_parameters 248
_refine_ls_number_reflns 3068
_refine_ls_number_restraints 0
_refine_ls_R_factor_gt 0.1070
_refine_ls_shift/su_max 0.000
_refine_ls_structure_factor_coef Fsqd
_refine_ls_weighting_details 'w = 1/[\s^2^(Fo^2^)+(0.0812P)^2^+0.0000P] where P=(Fo^2^+2Fc^2^)/3'
_refine_ls_weighting_scheme calc
_refine_ls_wR_factor_ref 0.2371
_reflns_number_gt 1929
_reflns_number_total 3068
_reflns_threshold_expression F^2^>2.0\s(F^2^)
_cod_data_source_file c3ce42109k.txt
_cod_data_source_block 2,6-bis(benzothiazol-2-yl)-4-methoxyphenol
_cod_database_code 7214237

loop_
_symmetry_equiv_pos_site_id
_symmetry_equiv_pos_as_xyz
1 +X,+Y,+Z
2 -X,+Y,1/2-Z
3 -X,-Y,-Z
4 +X,-Y,1/2+Z
5 1/2+X,1/2+Y,+Z
6 1/2-X,1/2+Y,1/2-Z
7 1/2-X,1/2-Y,-Z
8 1/2+X,1/2-Y,1/2+Z

loop_
_atom_site_label
_atom_site_type_symbol
_atom_site_fract_x
_atom_site_fract_y
_atom_site_fract_z
_atom_site_U_iso_or_equiv
_atom_site_adp_type
_atom_site_occupancy
_atom_site_symmetry_multiplicity
_atom_site_calc_flag
_atom_site_refinement_flags
S1 S 0.20240(5) 1.0137(4) -0.01628(6) 0.0402(5) Uani 1.0 8 d .
S2 S 0.05635(5) 0.6868(4) 0.05621(5) 0.0359(5) Uani 1.0 8 d .
O1 O 0.09339(13) 0.8774(11) 0.00784(16) 0.0391(10) Uani 1.0 8 d .
O2 O 0.27708(12) 0.4418(11) 0.17580(15) 0.0405(11) Uani 1.0 8 d .
N1 N 0.11660(16) 1.0257(12) -0.05346(19) 0.0372(12) Uani 1.0 8 d .
N2 N 0.12815(15) 0.4151(12) 0.15208(18) 0.0342(11) Uani 1.0 8 d .
C1 C 0.15996(19) 0.9462(15) -0.0092(3) 0.0359(14) Uani 1.0 8 d .
C2 C 0.1145(2) 1.1425(15) -0.0980(3) 0.0381(14) Uani 1.0 8 d .
C3 C 0.0738(2) 1.2381(16) -0.1516(3) 0.0400(15) Uani 1.0 8 d .
C4 C 0.0773(3) 1.3449(16) -0.1913(3) 0.0455(16) Uani 1.0 8 d .
C5 C 0.1208(3) 1.3575(16) -0.1782(3) 0.0476(16) Uani 1.0 8 d .
C6 C 0.1618(2) 1.2621(16) -0.1255(3) 0.0407(15) Uani 1.0 8 d .
C7 C 0.1583(2) 1.1536(16) -0.0857(3) 0.0410(15) Uani 1.0 8 d .
C8 C 0.17299(19) 0.8050(15) 0.0434(3) 0.0351(14) Uani 1.0 8 d .
C9 C 0.21894(19) 0.6898(15) 0.0872(3) 0.0369(14) Uani 1.0 8 d .
C10 C 0.2308(2) 0.5455(16) 0.1360(3) 0.0362(14) Uani 1.0 8 d .
C11 C 0.19694(19) 0.5139(15) 0.1412(3) 0.0359(14) Uani 1.0 8 d .
C12 C 0.15049(18) 0.6201(15) 0.0981(3) 0.0343(13) Uani 1.0 8 d .
C13 C 0.13839(19) 0.7687(16) 0.0490(3) 0.0360(14) Uani 1.0 8 d .
C14 C 0.11612(18) 0.5647(15) 0.1065(3) 0.0345(14) Uani 1.0 8 d .
C15 C 0.08973(18) 0.3827(15) 0.1497(3) 0.0338(13) Uani 1.0 8 d .
C16 C 0.0902(2) 0.2301(16) 0.1909(3) 0.0371(14) Uani 1.0 8 d .
C17 C 0.0489(2) 0.2102(15) 0.1818(3) 0.0390(14) Uani 1.0 8 d .
C18 C 0.0068(2) 0.3410(16) 0.1323(3) 0.0393(15) Uani 1.0 8 d .
C19 C 0.0049(2) 0.4977(16) 0.0907(3) 0.0394(15) Uani 1.0 8 d .
C20 C 0.0473(2) 0.5171(15) 0.1003(3) 0.0344(13) Uani 1.0 8 d .
C21 C 0.29047(19) 0.2774(17) 0.2261(3) 0.0423(15) Uani 1.0 8 d .
H1 H 0.091(3) 0.925(19) -0.022(3) 0.08(3) Uiso 1.0 8 d .
H3 H 0.0440 1.2300 -0.1607 0.0480 Uiso 1.0 8 calc R
H4 H 0.0497 1.4110 -0.2280 0.0546 Uiso 1.0 8 calc R
H5 H 0.1223 1.4335 -0.2063 0.0571 Uiso 1.0 8 calc R
H6 H 0.1914 1.2705 -0.1168 0.0489 Uiso 1.0 8 calc R
H9 H 0.2423 0.7110 0.0835 0.0443 Uiso 1.0 8 calc R
H11 H 0.2053 0.4174 0.1750 0.0430 Uiso 1.0 8 calc R
H16 H 0.1187 0.1411 0.2248 0.0445 Uiso 1.0 8 calc R
H17 H 0.0490 0.1058 0.2098 0.0468 Uiso 1.0 8 calc R
H18 H -0.0213 0.3213 0.1270 0.0471 Uiso 1.0 8 calc R
H19 H -0.0238 0.5884 0.0572 0.0473 Uiso 1.0 8 calc R
H21A H 0.2893 0.4486 0.2487 0.0508 Uiso 1.0 8 calc R
H21B H 0.3226 0.1852 0.2484 0.0508 Uiso 1.0 8 calc R
H21C H 0.2686 0.0862 0.2154 0.0508 Uiso 1.0 8 calc R

loop_
_atom_site_aniso_label
_atom_site_aniso_U_11
_atom_site_aniso_U_22
_atom_site_aniso_U_33
_atom_site_aniso_U_12
_atom_site_aniso_U_13
_atom_site_aniso_U_23
S1 0.0433(9) 0.0396(10) 0.0388(9) 0.0002(7) 0.0270(8) 0.0041(7)
S2 0.0392(8) 0.0339(10) 0.0327(8) -0.0013(6) 0.0224(7) -0.0008(6)
O1 0.038(3) 0.043(3) 0.032(3) 0.0017(18) 0.0205(19) 0.0069(19)
O2 0.038(3) 0.040(3) 0.035(3) 0.0043(18) 0.0203(19) 0.0065(18)
N1 0.043(3) 0.031(3) 0.033(3) 0.000(3) 0.022(3) 0.001(2)
N2 0.038(3) 0.029(3) 0.032(3) -0.004(2) 0.021(3) -0.002(2)
C1 0.039(4) 0.029(4) 0.037(4) 0.002(3) 0.023(3) -0.004(3)
C2 0.052(4) 0.030(4) 0.034(3) 0.001(3) 0.029(3) -0.003(3)
C3 0.046(4) 0.035(4) 0.035(3) 0.008(3) 0.024(3) 0.003(3)
C4 0.060(4) 0.034(4) 0.034(4) 0.001(3) 0.026(3) 0.003(3)
C5 0.066(5) 0.037(4) 0.044(4) 0.000(4) 0.038(4) 0.003(3)
C6 0.051(4) 0.033(4) 0.043(4) 0.003(3) 0.032(3) 0.005(3)
C7 0.053(4) 0.028(4) 0.043(4) -0.007(3) 0.031(3) -0.006(3)
C8 0.040(4) 0.029(4) 0.032(3) 0.001(3) 0.022(3) 0.004(3)
C9 0.041(4) 0.034(4) 0.035(3) -0.002(3) 0.025(3) -0.000(3)
C10 0.038(4) 0.033(4) 0.033(3) 0.002(3) 0.021(3) -0.003(3)
C11 0.042(4) 0.031(4) 0.032(3) -0.001(3) 0.023(3) 0.002(3)
C12 0.031(3) 0.034(4) 0.033(3) -0.002(3) 0.019(3) -0.004(3)
C13 0.035(3) 0.031(4) 0.033(3) 0.002(3) 0.018(3) -0.006(3)
C14 0.037(4) 0.032(4) 0.029(3) 0.000(3) 0.018(3) -0.006(3)
C15 0.036(3) 0.032(4) 0.029(3) -0.004(3) 0.019(3) -0.008(3)
C16 0.047(4) 0.029(4) 0.034(3) -0.001(3) 0.026(3) -0.003(3)
C17 0.053(4) 0.030(4) 0.033(3) -0.004(3) 0.027(3) -0.003(3)
C18 0.045(4) 0.038(4) 0.039(4) -0.009(3) 0.029(3) -0.007(3)
C19 0.042(4) 0.039(4) 0.030(3) -0.003(3) 0.020(3) -0.007(3)
C20 0.046(4) 0.024(4) 0.028(3) -0.007(3) 0.021(3) -0.004(3)
C21 0.038(4) 0.045(5) 0.033(3) -0.001(3) 0.019(3) 0.003(3)

loop_
_atom_type_symbol
_atom_type_description
_atom_type_scat_dispersion_real
_atom_type_scat_dispersion_imag
_atom_type_scat_source
C C 0.0181 0.0091
;
International Tables for Crystallography
(1992, Vol. C, Tables 4.2.6.8 and 6.1.1.4)
;
H H 0.0000 0.0000
;
International Tables for Crystallography
(1992, Vol. C, Table 6.1.1.4)
;
O O 0.0492 0.0322
;
International Tables for Crystallography
(1992, Vol. C, Tables 4.2.6.8 and 6.1.1.4)
;
N N 0.0311 0.0180
;
International Tables for Crystallography
(1992, Vol. C, Tables 4.2.6.8 and 6.1.1.4)
;
S S 0.3331 0.5567
;
International Tables for Crystallography
(1992, Vol. C, Tables 4.2.6.8 and 6.1.1.4)
;

loop_
_geom_angle_atom_site_label_1
_geom_angle_atom_site_label_2
_geom_angle_atom_site_label_3
_geom_angle
_geom_angle_publ_flag
C1 S1 C7 89.5(4) yes
C14 S2 C20 88.9(4) yes
C10 O2 C21 117.0(6) yes
C1 N1 C2 110.6(7) yes
C14 N2 C15 111.1(5) yes
S1 C1 N1 115.9(6) yes
S1 C1 C8 121.0(4) yes
N1 C1 C8 123.1(8) yes
N1 C2 C3 125.7(8) yes
N1 C2 C7 114.9(5) yes
C3 C2 C7 119.4(8) yes
C2 C3 C4 119.0(8) yes
C3 C4 C5 120.9(5) yes
C4 C5 C6 121.5(9) yes
C5 C6 C7 117.6(8) yes
S1 C7 C2 109.1(6) yes
S1 C7 C6 129.3(6) yes
C2 C7 C6 121.6(5) yes
C1 C8 C9 120.9(8) yes
C1 C8 C13 119.9(5) yes
C9 C8 C13 119.2(7) yes
C8 C9 C10 120.9(8) yes
O2 C10 C9 115.1(8) yes
O2 C10 C11 125.4(7) yes
C9 C10 C11 119.5(5) yes
C10 C11 C12 121.5(7) yes
C11 C12 C13 119.2(8) yes
C11 C12 C14 117.8(7) yes
C13 C12 C14 123.0(5) yes
O1 C13 C8 121.6(7) yes
O1 C13 C12 118.7(8) yes
C8 C13 C12 119.7(5) yes
S2 C14 N2 115.3(6) yes
S2 C14 C12 123.1(5) yes
N2 C14 C12 121.6(5) yes
N2 C15 C16 125.8(5) yes
N2 C15 C20 114.9(7) yes
C16 C15 C20 119.4(7) yes
C15 C16 C17 119.1(5) yes
C16 C17 C18 121.0(8) yes
C17 C18 C19 121.8(8) yes
C18 C19 C20 116.9(5) yes
S2 C20 C15 109.9(6) yes
S2 C20 C19 128.2(4) yes
C15 C20 C19 121.9(7) yes
C13 O1 H1 105(5) no
C2 C3 H3 120.513 no
C4 C3 H3 120.526 no
C3 C4 H4 119.533 no
C5 C4 H4 119.541 no
C4 C5 H5 119.284 no
C6 C5 H5 119.256 no
C5 C6 H6 121.206 no
C7 C6 H6 121.183 no
C8 C9 H9 119.575 no
C10 C9 H9 119.569 no
C10 C11 H11 119.213 no
C12 C11 H11 119.243 no
C15 C16 H16 120.504 no
C17 C16 H16 120.443 no
C16 C17 H17 119.494 no
C18 C17 H17 119.478 no
C17 C18 H18 119.116 no
C19 C18 H18 119.124 no
C18 C19 H19 121.568 no
C20 C19 H19 121.559 no
O2 C21 H21A 109.475 no
O2 C21 H21B 109.487 no
O2 C21 H21C 109.479 no
H21A C21 H21B 109.475 no
H21A C21 H21C 109.434 no
H21B C21 H21C 109.477 no

loop_
_geom_bond_atom_site_label_1
_geom_bond_atom_site_label_2
_geom_bond_distance
_geom_bond_publ_flag
S1 C1 1.746(9) yes
S1 C7 1.742(6) yes
S2 C14 1.762(5) yes
S2 C20 1.730(9) yes
O1 C13 1.356(6) yes
O2 C10 1.376(7) yes
O2 C21 1.435(9) yes
N1 C1 1.308(6) yes
N1 C2 1.402(11) yes
N2 C14 1.303(9) yes
N2 C15 1.386(11) yes
C1 C8 1.468(10) yes
C2 C3 1.387(7) yes
C2 C7 1.412(12) yes
C3 C4 1.378(13) yes
C4 C5 1.392(13) yes
C5 C6 1.379(7) yes
C6 C7 1.385(13) yes
C8 C9 1.399(7) yes
C8 C13 1.411(13) yes
C9 C10 1.384(10) yes
C10 C11 1.374(13) yes
C11 C12 1.396(7) yes
C12 C13 1.397(10) yes
C12 C14 1.476(12) yes
C15 C16 1.392(12) yes
C15 C20 1.404(7) yes
C16 C17 1.374(12) yes
C17 C18 1.396(7) yes
C18 C19 1.377(12) yes
C19 C20 1.404(12) yes
O1 H1 0.91(11) no
C3 H3 0.950 no
C4 H4 0.950 no
C5 H5 0.950 no
C6 H6 0.950 no
C9 H9 0.950 no
C11 H11 0.950 no
C16 H16 0.950 no
C17 H17 0.950 no
C18 H18 0.950 no
C19 H19 0.950 no
C21 H21A 0.980 no
C21 H21B 0.980 no
C21 H21C 0.980 no

loop_
_geom_contact_atom_site_label_1
_geom_contact_atom_site_label_2
_geom_contact_distance
_geom_contact_publ_flag
_geom_contact_site_symmetry_2
S1 C9 3.102(8) no .
S2 O1 2.707(7) no .
S2 C13 3.214(9) no .
O1 N1 2.603(10) no .
O1 C1 2.856(11) no .
O1 C14 2.852(9) no .
N1 C13 2.888(10) no .
N2 C11 2.811(11) no .
C1 C3 3.558(7) no .
C2 C5 2.765(13) no .
C3 C6 2.819(12) no .
C4 C7 2.747(7) no .
C8 C11 2.778(10) no .
C9 C12 2.786(12) no .
C10 C13 2.797(7) no .
C11 C21 2.828(7) no .
C14 C16 3.553(12) no .
C15 C18 2.769(12) no .
C16 C19 2.829(7) no .
C17 C20 2.747(12) no .
S1 S1 3.495(3) no 7_575
S2 S2 3.5857(18) no 3_565
S2 C15 3.519(7) no 1_565
S2 C19 3.600(7) no 3_565
S2 C20 3.566(7) no 1_565
O1 C12 3.571(7) no 1_565
O1 C18 3.533(6) no 3_565
O1 C19 3.211(6) no 3_565
O2 C6 3.572(12) no 7_565
O2 C9 3.584(7) no 1_545
O2 C21 3.456(8) no 1_565
N2 C14 3.467(8) no 1_545
N2 C21 3.247(7) no 6_555
C1 C8 3.566(9) no 1_565
C6 O2 3.572(12) no 7_565
C8 C1 3.566(9) no 1_545
C8 C10 3.598(8) no 1_565
C9 O2 3.584(7) no 1_565
C9 C10 3.520(9) no 1_565
C10 C8 3.598(8) no 1_545
C10 C9 3.520(9) no 1_545
C10 C21 3.546(8) no 1_565
C12 O1 3.571(7) no 1_545
C12 C13 3.507(9) no 1_545
C13 C12 3.507(9) no 1_565
C14 N2 3.467(8) no 1_565
C15 S2 3.519(7) no 1_545
C15 C16 3.489(9) no 1_565
C15 C20 3.569(8) no 1_545
C16 C15 3.489(9) no 1_545
C16 C20 3.478(8) no 1_545
C17 C18 3.581(8) no 1_545
C17 C19 3.483(9) no 1_545
C18 O1 3.533(6) no 3_565
C18 C17 3.581(8) no 1_565
C18 C19 3.465(9) no 1_545
C19 S2 3.600(7) no 3_565
C19 O1 3.211(6) no 3_565
C19 C17 3.483(9) no 1_565
C19 C18 3.465(9) no 1_565
C20 S2 3.566(7) no 1_545
C20 C15 3.569(8) no 1_565
C20 C16 3.478(8) no 1_565
C21 O2 3.456(8) no 1_545
C21 N2 3.247(7) no 6_545
C21 C10 3.546(8) no 1_545
S1 H6 3.0269 no .
S1 H9 2.6746 no .
S2 H1 3.54(12) no .
S2 H19 3.0208 no .
O2 H9 2.4725 no .
O2 H11 2.6517 no .
N1 H1 1.76(12) no .
N1 H3 2.7066 no .
N2 H11 2.4709 no .
N2 H16 2.7025 no .
C1 H1 2.31(11) no .
C1 H9 2.6563 no .
C2 H1 3.08(12) no .
C2 H4 3.2404 no .
C2 H6 3.3028 no .
C3 H5 3.2587 no .
C4 H6 3.2776 no .
C5 H3 3.2685 no .
C6 H4 3.2655 no .
C7 H3 3.2805 no .
C7 H5 3.2252 no .
C8 H1 2.36(7) no .
C9 H11 3.2377 no .
C10 H21A 2.6849 no .
C10 H21B 3.2081 no .
C10 H21C 2.5785 no .
C11 H9 3.2386 no .
C11 H21A 2.8537 no .
C11 H21C 2.6743 no .
C12 H1 3.08(8) no .
C13 H9 3.2817 no .
C13 H11 3.2641 no .
C14 H11 2.5922 no .
C15 H17 3.2428 no .
C15 H19 3.3159 no .
C16 H18 3.2580 no .
C17 H19 3.2856 no .
C18 H16 3.2695 no .
C19 H17 3.2700 no .
C20 H16 3.2765 no .
C20 H18 3.2340 no .
C21 H11 2.5168 no .
H3 H4 2.3287 no .
H4 H5 2.3247 no .
H5 H6 2.3353 no .
H11 H21A 2.3994 no .
H11 H21B 3.4849 no .
H11 H21C 2.2156 no .
H16 H17 2.3228 no .
H17 H18 2.3259 no .
H18 H19 2.3370 no .
S1 H6 3.4924 no 7_575
S2 H19 3.0642 no 3_565
O1 H18 3.2718 no 3_565
O1 H19 2.6850 no 3_565
O1 H19 2.8662 no 3_575
O2 H5 3.5191 no 7_565
O2 H6 2.8498 no 7_565
O2 H9 3.5932 no 1_545
O2 H16 3.1046 no 6_555
O2 H21B 3.3358 no 1_565
O2 H21C 2.8655 no 1_565
N1 H18 3.0135 no 3_565
N2 H21A 3.1397 no 6_545
N2 H21A 3.2932 no 6_555
N2 H21B 2.5718 no 6_555
N2 H21C 3.4080 no 6_555
C2 H18 3.4575 no 3_565
C3 H18 3.3037 no 3_565
C3 H18 3.0273 no 3_575
C4 H17 3.0498 no 4_564
C4 H17 3.2791 no 4_574
C5 H16 3.5151 no 4_564
C5 H16 3.5208 no 4_574
C5 H17 3.2141 no 4_564
C5 H17 3.3781 no 4_574
C6 H9 3.4206 no 7_565
C6 H9 3.5346 no 7_575
C9 H6 3.3338 no 7_565
C9 H6 3.5047 no 7_575
C9 H21C 3.4598 no 1_565
C10 H6 3.5201 no 7_565
C10 H21C 2.8009 no 1_565
C11 H11 3.5757 no 1_565
C11 H21A 3.5198 no 6_555
C11 H21C 3.0465 no 1_565
C12 H11 3.5917 no 1_565
C13 H19 3.5671 no 3_565
C14 H21B 3.5093 no 6_555
C15 H16 3.4342 no 1_565
C15 H21B 2.9369 no 6_555
C16 H5 2.8805 no 4_575
C16 H21B 3.2455 no 6_545
C16 H21B 3.0349 no 6_555
C17 H3 3.5057 no 3_565
C17 H4 3.1276 no 4_575
C17 H5 3.0132 no 4_575
C17 H17 3.5430 no 1_565
C18 H1 3.14(6) no 3_565
C18 H3 3.3603 no 3_565
C18 H3 3.0333 no 3_575
C18 H17 3.4579 no 1_565
C18 H19 3.4069 no 1_545
C19 H1 3.18(8) no 3_565
C19 H1 3.52(8) no 3_575
C19 H19 3.5993 no 1_545
C21 H11 3.2688 no 6_545
C21 H16 3.0026 no 6_555
C21 H21A 3.2625 no 1_545
C21 H21C 3.1708 no 1_565
H1 C18 3.14(6) no 3_565
H1 C19 3.18(8) no 3_565
H1 C19 3.52(8) no 3_575
H1 H18 2.6943 no 3_565
H1 H19 2.8048 no 3_565
H1 H19 2.7353 no 3_575
H3 C17 3.5057 no 3_565
H3 C18 3.3603 no 3_565
H3 C18 3.0333 no 3_575
H3 H4 2.9919 no 2_554
H3 H17 3.0212 no 3_565
H3 H18 2.7231 no 3_565
H3 H18 2.4295 no 3_575
H4 C17 3.1276 no 4_574
H4 H3 2.9919 no 2_554
H4 H4 2.9985 no 2_554
H4 H17 2.7515 no 4_564
H4 H17 2.6603 no 4_574
H4 H18 3.5804 no 4_574
H5 O2 3.5191 no 7_565
H5 C16 2.8805 no 4_574
H5 C17 3.0132 no 4_574
H5 H16 3.0088 no 4_564
H5 H16 2.6184 no 4_574
H5 H17 3.0502 no 4_564
H5 H17 2.8543 no 4_574
H5 H21B 3.0895 no 7_565
H6 S1 3.4924 no 7_575
H6 O2 2.8498 no 7_565
H6 C9 3.3338 no 7_565
H6 C9 3.5047 no 7_575
H6 C10 3.5201 no 7_565
H6 H9 2.6948 no 7_565
H6 H9 2.7943 no 7_575
H9 O2 3.5932 no 1_565
H9 C6 3.4206 no 7_565
H9 C6 3.5346 no 7_575
H9 H6 2.6948 no 7_565
H9 H6 2.7943 no 7_575
H11 C11 3.5757 no 1_545
H11 C12 3.5917 no 1_545
H11 C21 3.2688 no 6_555
H11 H21A 2.8716 no 6_545
H11 H21A 3.0274 no 6_555
H11 H21B 3.3060 no 6_555
H11 H21C 3.1432 no 1_565
H11 H21C 2.9335 no 6_555
H16 O2 3.1046 no 6_545
H16 C5 3.5151 no 4_565
H16 C5 3.5208 no 4_575
H16 C15 3.4342 no 1_545
H16 C21 3.0026 no 6_545
H16 H5 3.0088 no 4_565
H16 H5 2.6184 no 4_575
H16 H21A 3.0448 no 6_545
H16 H21B 2.4838 no 6_545
H16 H21B 2.7327 no 6_555
H17 C4 3.0498 no 4_565
H17 C4 3.2791 no 4_575
H17 C5 3.2141 no 4_565
H17 C5 3.3781 no 4_575
H17 C17 3.5430 no 1_545
H17 C18 3.4579 no 1_545
H17 H3 3.0212 no 3_565
H17 H4 2.7515 no 4_565
H17 H4 2.6603 no 4_575
H17 H5 3.0502 no 4_565
H17 H5 2.8543 no 4_575
H18 O1 3.2718 no 3_565
H18 N1 3.0135 no 3_565
H18 C2 3.4575 no 3_565
H18 C3 3.3037 no 3_565
H18 C3 3.0273 no 3_575
H18 H1 2.6943 no 3_565
H18 H3 2.7231 no 3_565
H18 H3 2.4295 no 3_575
H18 H4 3.5804 no 4_575
H18 H19 3.5101 no 1_545
H19 S2 3.0642 no 3_565
H19 O1 2.6850 no 3_565
H19 O1 2.8662 no 3_575
H19 C13 3.5671 no 3_565
H19 C18 3.4069 no 1_565
H19 C19 3.5993 no 1_565
H19 H1 2.8048 no 3_565
H19 H1 2.7353 no 3_575
H19 H18 3.5101 no 1_565
H21A N2 3.2932 no 6_545
H21A N2 3.1397 no 6_555
H21A C11 3.5198 no 6_545
H21A C21 3.2625 no 1_565
H21A H11 3.0274 no 6_545
H21A H11 2.8716 no 6_555
H21A H16 3.0448 no 6_555
H21A H21A 3.5423 no 6_545
H21A H21A 3.5423 no 6_555
H21A H21B 3.0871 no 1_565
H21A H21C 2.5715 no 1_565
H21A H21C 3.0406 no 6_555
H21B O2 3.3358 no 1_545
H21B N2 2.5718 no 6_545
H21B C14 3.5093 no 6_545
H21B C15 2.9369 no 6_545
H21B C16 3.0349 no 6_545
H21B C16 3.2455 no 6_555
H21B H5 3.0895 no 7_565
H21B H11 3.3060 no 6_545
H21B H16 2.7327 no 6_545
H21B H16 2.4838 no 6_555
H21B H21A 3.0871 no 1_545
H21C O2 2.8655 no 1_545
H21C N2 3.4080 no 6_545
H21C C9 3.4598 no 1_545
H21C C10 2.8009 no 1_545
H21C C11 3.0465 no 1_545
H21C C21 3.1708 no 1_545
H21C H11 3.1432 no 1_545
H21C H11 2.9335 no 6_545
H21C H21A 2.5715 no 1_545
H21C H21A 3.0406 no 6_545

loop_
_geom_hbond_atom_site_label_D
_geom_hbond_atom_site_label_H
_geom_hbond_atom_site_label_A
_geom_hbond_distance_DA
_geom_hbond_distance_DH
_geom_hbond_distance_HA
_geom_hbond_angle_DHA
_geom_hbond_publ_flag
O1 H1 N1 2.603(10) 0.907 1.76(11) 153(6) no

loop_
_geom_torsion_atom_site_label_1
_geom_torsion_atom_site_label_2
_geom_torsion_atom_site_label_3
_geom_torsion_atom_site_label_4
_geom_torsion
_geom_torsion_publ_flag
C1 S1 C7 C2 0.7(4) no
C1 S1 C7 C6 -179.1(6) no
C7 S1 C1 N1 -1.3(5) no
C7 S1 C1 C8 178.0(5) no
C14 S2 C20 C15 0.3(4) no
C14 S2 C20 C19 -178.1(5) no
C20 S2 C14 N2 -0.6(5) no
C20 S2 C14 C12 178.3(5) no
C21 O2 C10 C9 -177.5(5) no
C21 O2 C10 C11 2.0(8) no
C1 N1 C2 C3 178.0(5) no
C1 N1 C2 C7 -0.9(7) no
C2 N1 C1 S1 1.5(7) no
C2 N1 C1 C8 -177.9(5) no
C14 N2 C15 C16 179.0(5) no
C14 N2 C15 C20 -0.6(7) no
C15 N2 C14 S2 0.8(7) no
C15 N2 C14 C12 -178.2(5) no
S1 C1 C8 C9 -6.1(8) no
S1 C1 C8 C13 176.9(4) no
N1 C1 C8 C9 173.2(5) no
N1 C1 C8 C13 -3.8(9) no
N1 C2 C3 C4 -179.4(5) no
N1 C2 C7 S1 -0.1(7) no
N1 C2 C7 C6 179.8(5) no
C3 C2 C7 S1 -179.0(5) no
C3 C2 C7 C6 0.8(9) no
C7 C2 C3 C4 -0.6(9) no
C2 C3 C4 C5 0.0(9) no
C3 C4 C5 C6 0.4(10) no
C4 C5 C6 C7 -0.2(9) no
C5 C6 C7 S1 179.4(5) no
C5 C6 C7 C2 -0.4(9) no
C1 C8 C9 C10 -177.8(5) no
C1 C8 C13 O1 -3.3(9) no
C1 C8 C13 C12 177.2(5) no
C9 C8 C13 O1 179.7(5) no
C9 C8 C13 C12 0.2(8) no
C13 C8 C9 C10 -0.8(9) no
C8 C9 C10 O2 179.8(5) no
C8 C9 C10 C11 0.3(9) no
O2 C10 C11 C12 -178.7(5) no
C9 C10 C11 C12 0.8(9) no
C10 C11 C12 C13 -1.3(9) no
C10 C11 C12 C14 177.9(5) no
C11 C12 C13 O1 -178.7(5) no
C11 C12 C13 C8 0.8(9) no
C11 C12 C14 S2 179.7(5) no
C11 C12 C14 N2 -1.4(8) no
C13 C12 C14 S2 -1.2(9) no
C13 C12 C14 N2 177.7(5) no
C14 C12 C13 O1 2.2(9) no
C14 C12 C13 C8 -178.3(5) no
N2 C15 C16 C17 -178.5(5) no
N2 C15 C20 S2 0.1(7) no
N2 C15 C20 C19 178.6(5) no
C16 C15 C20 S2 -179.5(5) no
C16 C15 C20 C19 -1.0(9) no
C20 C15 C16 C17 1.0(9) no
C15 C16 C17 C18 -0.2(9) no
C16 C17 C18 C19 -0.6(9) no
C17 C18 C19 C20 0.6(9) no
C18 C19 C20 S2 178.4(5) no
C18 C19 C20 C15 0.2(9) no
